data_7107085
loop_
_publ_author_name
'Djukic, Brandon'
'Perepichka, Dmitrii F.'

_publ_section_title
;
 Non-classical heteroacenes: synthesis and properties of
 anthra[2,3-c:6,7-c']dithiophene derivatives
;
_journal_coden_ASTM CHCOFS
_journal_issue 47
_journal_name_full
;
 Chemical Communications (Cambridge, United Kingdom)
;
_journal_page_first 12619
_journal_page_last 12621
_journal_paper_doi 10.1039/c1cc15623c
_journal_volume 47
_journal_year 2011
_chemical_compound_source 'Synthesized by the authors. See text'
_chemical_formula_moiety 'C18 H8 O2 S2'
_chemical_formula_sum 'C18 H8 O2 S2'
_chemical_formula_weight 320.36
_chemical_melting_point_gt 513.15
_chemical_name_common Anthra[2,3-c:7,6-c']dithiophene-5,11-dione
_space_group_IT_number 14
_symmetry_cell_setting monoclinic
_symmetry_space_group_name_Hall '-P 2ybc'
_symmetry_space_group_name_H-M 'P 1 21/c 1'
_atom_sites_solution_hydrogens geom
_atom_sites_solution_primary direct
_atom_sites_solution_secondary difmap
_audit_creation_method SHELXL-97
_cell_angle_alpha 90
_cell_angle_beta 99.046(9)
_cell_angle_gamma 90
_cell_formula_units_Z 2
_cell_length_a 6.2500(9)
_cell_length_b 5.4472(7)
_cell_length_c 19.18(2)
_cell_measurement_reflns_used 3348
_cell_measurement_temperature 100
_cell_measurement_theta_max 69.89
_cell_measurement_theta_min 4.67
_cell_volume 644.9(7)
_computing_cell_refinement 'SAINT V7.68A(Bruker AXS, 2009)'
_computing_data_collection 'APEX2 (Bruker AXS, 2009)'
_computing_data_reduction 'SAINT V7.68A(Bruker AXS, 2009)'
_computing_molecular_graphics 'SHELXTL v6.12 (Bruker AXS, 2001)'
_computing_publication_material 'UdMX (Maris, 2004)'
_computing_structure_refinement 'SHELXL97 (Sheldrick, 2008)'
_computing_structure_solution 'SHELXS97 (Sheldrick, 2008)'
_diffrn_ambient_temperature 100
_diffrn_detector_area_resol_mean 8.3
_diffrn_measured_fraction_theta_full 0.940
_diffrn_measured_fraction_theta_max 0.940
_diffrn_measurement_device_type 'Bruker APEX II'
_diffrn_measurement_method \w
_diffrn_radiation_monochromator 'Quazar MX'
_diffrn_radiation_source 'Incoatec I\muS Microsource '
_diffrn_radiation_type CuK\a
_diffrn_radiation_wavelength 1.54178
_diffrn_reflns_av_R_equivalents 0.058
_diffrn_reflns_av_sigmaI/netI 0.0333
_diffrn_reflns_limit_h_max 7
_diffrn_reflns_limit_h_min -7
_diffrn_reflns_limit_k_max 6
_diffrn_reflns_limit_k_min -6
_diffrn_reflns_limit_l_max 23
_diffrn_reflns_limit_l_min -23
_diffrn_reflns_number 10443
_diffrn_reflns_theta_full 71.30
_diffrn_reflns_theta_max 71.30
_diffrn_reflns_theta_min 2.33
_exptl_absorpt_coefficient_mu 3.775
_exptl_absorpt_correction_T_max 0.9630
_exptl_absorpt_correction_T_min 0.7447
_exptl_absorpt_correction_type multi-scan
_exptl_absorpt_process_details 'Sadabs (Sheldrick, 2008)'
_exptl_crystal_colour Yellow
_exptl_crystal_density_diffrn 1.650
_exptl_crystal_density_method 'not measured'
_exptl_crystal_description Plate
_exptl_crystal_F_000 328
_exptl_crystal_size_max 0.08
_exptl_crystal_size_mid 0.06
_exptl_crystal_size_min 0.01
_refine_diff_density_max 0.690
_refine_diff_density_min -0.587
_refine_diff_density_rms 0.127
_refine_ls_extinction_method none
_refine_ls_goodness_of_fit_ref 1.140
_refine_ls_hydrogen_treatment constr
_refine_ls_matrix_type full
_refine_ls_number_parameters 101
_refine_ls_number_reflns 1234
_refine_ls_number_restraints 0
_refine_ls_restrained_S_all 1.140
_refine_ls_R_factor_all 0.1019
_refine_ls_R_factor_gt 0.0940
_refine_ls_shift/su_max 0.000
_refine_ls_shift/su_mean 0.000
_refine_ls_structure_factor_coef Fsqd
_refine_ls_weighting_details 'calc w=1/[\s^2^(Fo^2^)+(0.1671P)^2^+2.2796P] where P=(Fo^2^+2Fc^2^)/3'
_refine_ls_weighting_scheme calc
_refine_ls_wR_factor_gt 0.2623
_refine_ls_wR_factor_ref 0.2756
_reflns_number_gt 1107
_reflns_number_total 1234
_reflns_threshold_expression I>2\s(I)
_cod_data_source_file c1cc15623c.txt
_cod_data_source_block pere13
_cod_depositor_comments
;
The following automatic conversions were performed:

'_chemical_melting_point' tag was changed to
'_chemical_melting_point_gt' since the value was specified 'more
than' ('>') a certain temperature. The value '>240\%C' was changed to
'513.15' - it was converted from degrees Celsius(C) to Kelvins(K).

Automatic conversion script
Id: cif_fix_values 1715 2011-07-08 13:25:40Z adriana 
;
_cod_original_sg_symbol_H-M P21/c
_cod_database_code 7107085

loop_
_symmetry_equiv_pos_as_xyz
'x, y, z'
'-x, y+1/2, -z+1/2'
'-x, -y, -z'
'x, -y-1/2, z-1/2'

loop_
_atom_site_label
_atom_site_type_symbol
_atom_site_fract_x
_atom_site_fract_y
_atom_site_fract_z
_atom_site_U_iso_or_equiv
_atom_site_adp_type
_atom_site_occupancy
_atom_site_symmetry_multiplicity
_atom_site_calc_flag
_atom_site_refinement_flags
S1 S 1.3269(3) 0.5763(4) 0.21487(10) 0.0411(6) Uani 1 1 d .
O1 O 0.3450(8) 0.9098(10) 0.0551(3) 0.0349(13) Uani 1 1 d .
C1 C 1.1124(12) 0.7609(14) 0.2010(3) 0.0304(15) Uani 1 1 d .
H1 H 1.0936 0.9072 0.2263 0.036 Uiso 1 1 calc R
C2 C 0.9588(13) 0.6597(13) 0.1435(3) 0.0310(16) Uani 1 1 d .
C3 C 0.7516(12) 0.7495(14) 0.1135(3) 0.0305(15) Uani 1 1 d .
H3 H 0.6957 0.8947 0.1314 0.037 Uiso 1 1 calc R
C4 C 0.6337(12) 0.6259(14) 0.0591(3) 0.0313(16) Uani 1 1 d .
C5 C 0.4155(12) 0.7281(13) 0.0297(4) 0.0301(15) Uani 1 1 d .
C6 C 0.2897(11) 0.5956(14) -0.0312(3) 0.0296(15) Uani 1 1 d .
C7 C 0.0918(14) 0.6887(13) -0.0594(4) 0.0331(16) Uani 1 1 d .
H7 H 0.0400 0.8348 -0.0408 0.040 Uiso 1 1 calc R
C8 C -0.0353(12) 0.5667(14) -0.1166(3) 0.0294(14) Uani 1 1 d .
C9 C -0.2449(11) 0.6333(13) -0.1526(4) 0.0301(15) Uani 1 1 d .
H9 H -0.3250 0.7739 -0.1427 0.036 Uiso 1 1 calc R

loop_
_atom_site_aniso_label
_atom_site_aniso_U_11
_atom_site_aniso_U_22
_atom_site_aniso_U_33
_atom_site_aniso_U_23
_atom_site_aniso_U_13
_atom_site_aniso_U_12
S1 0.0442(12) 0.0401(10) 0.0356(9) -0.0001(8) -0.0042(8) -0.0015(10)
O1 0.035(3) 0.034(3) 0.034(2) -0.001(2) -0.001(2) 0.003(2)
C1 0.037(4) 0.027(3) 0.027(3) 0.006(3) 0.006(3) 0.000(3)
C2 0.035(4) 0.031(4) 0.025(3) 0.000(3) 0.001(3) -0.003(3)
C3 0.036(4) 0.027(3) 0.029(3) -0.003(3) 0.004(3) -0.002(3)
C4 0.033(4) 0.029(3) 0.029(3) 0.005(3) -0.004(3) -0.004(3)
C5 0.028(4) 0.030(3) 0.031(3) 0.006(3) 0.001(3) 0.006(3)
C6 0.030(4) 0.029(3) 0.029(3) 0.005(3) 0.000(3) -0.003(3)
C7 0.040(4) 0.025(3) 0.033(4) 0.004(3) 0.003(3) 0.001(3)
C8 0.026(3) 0.028(3) 0.032(3) 0.004(3) -0.001(3) 0.000(3)
C9 0.024(4) 0.030(3) 0.035(3) 0.002(3) -0.002(3) -0.001(3)

loop_
_atom_type_symbol
_atom_type_description
_atom_type_scat_dispersion_real
_atom_type_scat_dispersion_imag
_atom_type_scat_source
C C 0.0181 0.0091 'International Tables Vol C Tables 4.2.6.8 and 6.1.1.4'
H H 0.0000 0.0000 'International Tables Vol C Tables 4.2.6.8 and 6.1.1.4'
O O 0.0492 0.0322 'International Tables Vol C Tables 4.2.6.8 and 6.1.1.4'
S S 0.3331 0.5567 'International Tables Vol C Tables 4.2.6.8 and 6.1.1.4'

loop_
_geom_angle_atom_site_label_1
_geom_angle_atom_site_label_2
_geom_angle_atom_site_label_3
_geom_angle_site_symmetry_1
_geom_angle_site_symmetry_3
_geom_angle
_geom_angle_publ_flag
C1 S1 C9 . 3_665 98.6(4) y
C2 C1 S1 . . 108.2(5) y
C2 C1 H1 . . 125.9 ?
S1 C1 H1 . . 125.9 ?
C3 C2 C8 . 3_665 118.8(6) y
C3 C2 C1 . . 129.0(7) y
C8 C2 C1 3_665 . 112.2(6) y
C4 C3 C2 . . 119.4(7) y
C4 C3 H3 . . 120.3 ?
C2 C3 H3 . . 120.3 ?
C3 C4 C6 . 3_665 122.2(7) y
C3 C4 C5 . . 117.1(7) y
C6 C4 C5 3_665 . 120.7(6) y
O1 C5 C6 . . 122.0(6) y
O1 C5 C4 . . 121.2(7) y
C6 C5 C4 . . 116.8(6) y
C7 C6 C4 . 3_665 119.9(7) y
C7 C6 C5 . . 117.7(7) y
C4 C6 C5 3_665 . 122.4(6) y
C6 C7 C8 . . 119.7(7) y
C6 C7 H7 . . 120.1 ?
C8 C7 H7 . . 120.1 ?
C7 C8 C9 . . 128.0(7) y
C7 C8 C2 . 3_665 120.0(7) y
C9 C8 C2 . 3_665 111.9(6) y
C8 C9 S1 . 3_665 109.1(5) y
C8 C9 H9 . . 125.5 ?
S1 C9 H9 3_665 . 125.5 ?

loop_
_geom_bond_atom_site_label_1
_geom_bond_atom_site_label_2
_geom_bond_site_symmetry_2
_geom_bond_distance
_geom_bond_publ_flag
S1 C1 . 1.664(8) y
S1 C9 3_665 1.673(7) y
O1 C5 . 1.216(9) y
C1 C2 . 1.452(10) y
C1 H1 . 0.9500 ?
C2 C3 . 1.419(10) y
C2 C8 3_665 1.447(10) y
C3 C4 . 1.358(9) y
C3 H3 . 0.9500 ?
C4 C6 3_665 1.432(10) y
C4 C5 . 1.499(10) y
C5 C6 . 1.489(9) y
C6 C7 . 1.367(11) y
C6 C4 3_665 1.432(10) y
C7 C8 . 1.414(10) y
C7 H7 . 0.9500 ?
C8 C9 . 1.429(10) y
C8 C2 3_665 1.447(10) y
C9 S1 3_665 1.673(7) y
C9 H9 . 0.9500 ?

loop_
_geom_torsion_atom_site_label_1
_geom_torsion_atom_site_label_2
_geom_torsion_atom_site_label_3
_geom_torsion_atom_site_label_4
_geom_torsion_site_symmetry_1
_geom_torsion_site_symmetry_4
_geom_torsion
_geom_torsion_publ_flag
C9 S1 C1 C2 3_665 . -0.1(5) y
S1 C1 C2 C3 . . 178.9(6) y
S1 C1 C2 C8 . 3_665 0.5(7) y
C8 C2 C3 C4 3_665 . -2.2(10) y
C1 C2 C3 C4 . . 179.5(7) y
C2 C3 C4 C6 . 3_665 0.9(11) y
C2 C3 C4 C5 . . 179.7(6) y
C3 C4 C5 O1 . . -2.1(11) y
C6 C4 C5 O1 3_665 . 176.6(6) y
C3 C4 C5 C6 . . 178.4(6) y
C6 C4 C5 C6 3_665 . -2.8(10) y
O1 C5 C6 C7 . . 1.7(10) y
C4 C5 C6 C7 . . -178.9(7) y
O1 C5 C6 C4 . 3_665 -176.6(7) y
C4 C5 C6 C4 . 3_665 2.9(11) y
C4 C6 C7 C8 3_665 . -0.6(11) y
C5 C6 C7 C8 . . -178.9(6) y
C6 C7 C8 C9 . . 179.4(7) y
C6 C7 C8 C2 . 3_665 1.9(11) y
C7 C8 C9 S1 . 3_665 -178.5(6) y
C2 C8 C9 S1 3_665 3_665 -0.8(7) y
